data_7243774
loop_
_publ_author_name
'Okayasu, Misaki'
'Kikkawa, Shoko'
'Hikawa, Hidemasa'
'Azumaya, Isao'

_publ_section_title
;
 Relationship between crystal shape and unit cell shape: crystal shape
 modification via co-crystallization toward SXRD-suitable crystals
;
_journal_issue 44
_journal_name_full CrystEngComm
_journal_page_first 7760
_journal_page_last 7770
_journal_paper_doi 10.1039/D1CE00897H
_journal_volume 23
_journal_year 2021
_chemical_formula_moiety 'C20 H19 Cl4 N2 O4 S'
_chemical_formula_sum 'C20 H19 Cl4 N2 O4 S'
_chemical_formula_weight 525.25
_space_group_crystal_system triclinic
_space_group_IT_number 2
_space_group_name_Hall '-P 1'
_space_group_name_H-M_alt 'P -1'
_atom_sites_solution_hydrogens geom
_atom_sites_solution_primary direct
_atom_sites_solution_secondary difmap
_audit_update_record
;
2021-06-02 deposited with the CCDC.	2021-10-28 downloaded from the CCDC.
;
_cell_angle_alpha 85.3760(13)
_cell_angle_beta 87.7729(13)
_cell_angle_gamma 80.6487(14)
_cell_formula_units_Z 2
_cell_length_a 8.56656(14)
_cell_length_b 11.31930(19)
_cell_length_c 12.12655(19)
_cell_measurement_reflns_used 21070
_cell_measurement_temperature 93
_cell_measurement_theta_max 29.75
_cell_measurement_theta_min 2.60
_cell_volume 1156.08(3)
_computing_cell_refinement 'CrysAlisPro 1.171.38.43 (Rigaku OD, 2015)'
_computing_data_collection 'CrysAlisPro 1.171.38.43 (Rigaku OD, 2015)'
_computing_data_reduction 'CrysAlisPro 1.171.38.43 (Rigaku OD, 2015)'
_computing_molecular_graphics 'CrystalStructure 4.3'
_computing_publication_material 'CrystalStructure 4.3 (Rigaku, 2019)'
_computing_structure_refinement 'SHELXL Version 2018/3 (Sheldrick, 2008)'
_computing_structure_solution 'SHELXT Version 2018/2 (Sheldrick, 2014)'
_diffrn_ambient_temperature 93
_diffrn_detector_area_resol_mean 5.811
_diffrn_measured_fraction_theta_full 0.999
_diffrn_measured_fraction_theta_max 0.998
_diffrn_measurement_device_type 'Rigaku XtaLAB P200'
_diffrn_measurement_method \w
_diffrn_radiation_type 'Mo K\a'
_diffrn_radiation_wavelength 0.71073
_diffrn_reflns_av_R_equivalents 0.0432
_diffrn_reflns_av_unetI/netI 0.0257
_diffrn_reflns_Laue_measured_fraction_full 0.999
_diffrn_reflns_Laue_measured_fraction_max 0.998
_diffrn_reflns_limit_h_max 11
_diffrn_reflns_limit_h_min -11
_diffrn_reflns_limit_k_max 14
_diffrn_reflns_limit_k_min -14
_diffrn_reflns_limit_l_max 15
_diffrn_reflns_limit_l_min -15
_diffrn_reflns_number 37159
_diffrn_reflns_point_group_measured_fraction_full 0.999
_diffrn_reflns_point_group_measured_fraction_max 0.998
_diffrn_reflns_theta_full 25.242
_diffrn_reflns_theta_max 27.497
_diffrn_reflns_theta_min 2.579
_diffrn_standards_number 0
_exptl_absorpt_coefficient_mu 0.631
_exptl_absorpt_correction_T_max 0.910
_exptl_absorpt_correction_T_min 0.749
_exptl_absorpt_correction_type multi-scan
_exptl_absorpt_process_details
;
CrysAlisPro 1.171.38.43 (Rigaku Oxford Diffraction, 2015)
Empirical absorption correction using spherical harmonics,
 implemented in SCALE3 ABSPACK scaling algorithm.
;
_exptl_crystal_colour colorless
_exptl_crystal_density_diffrn 1.509
_exptl_crystal_density_method 'not measured'
_exptl_crystal_description prism
_exptl_crystal_F_000 538.00
_exptl_crystal_size_max 0.250
_exptl_crystal_size_mid 0.180
_exptl_crystal_size_min 0.150
_refine_diff_density_max 0.78
_refine_diff_density_min -0.68
_refine_ls_extinction_method none
_refine_ls_goodness_of_fit_ref 1.046
_refine_ls_hydrogen_treatment mixed
_refine_ls_number_parameters 288
_refine_ls_number_reflns 5302
_refine_ls_number_restraints 0
_refine_ls_R_factor_all 0.0423
_refine_ls_R_factor_gt 0.0370
_refine_ls_shift/su_max 0.000
_refine_ls_structure_factor_coef Fsqd
_refine_ls_weighting_details 'w = 1/[\s^2^(Fo^2^)+(0.0497P)^2^+0.7545P] where P=(Fo^2^+2Fc^2^)/3'
_refine_ls_weighting_scheme calc
_refine_ls_wR_factor_gt 0.0967
_refine_ls_wR_factor_ref 0.1000
_reflns_Friedel_coverage 0.000
_reflns_number_gt 4709
_reflns_number_total 5302
_reflns_threshold_expression F^2^>2.0\s(F^2^)
_cod_data_source_file d1ce00897h2.cif
_cod_data_source_block mfu352-4
_cod_depositor_comments 'Adding full bibliography for 7243759--7243776.cif.'
_cod_database_code 7243774

loop_
_space_group_symop_id
_space_group_symop_operation_xyz
1 +X,+Y,+Z
2 -X,-Y,-Z

loop_
_atom_site_label
_atom_site_type_symbol
_atom_site_fract_x
_atom_site_fract_y
_atom_site_fract_z
_atom_site_U_iso_or_equiv
_atom_site_adp_type
_atom_site_occupancy
_atom_site_site_symmetry_order
_atom_site_calc_flag
_atom_site_refinement_flags_posn
_atom_site_refinement_flags_adp
_atom_site_refinement_flags_occupancy
_atom_site_disorder_assembly
_atom_site_disorder_group
Cl1 Cl 0.18226(5) 0.53631(4) 0.37869(3) 0.02710(11) Uani 1 1 d . . . . .
Cl2 Cl 0.97721(7) 0.76104(6) 0.61348(6) 0.05382(17) Uani 1 1 d . . . . .
Cl3 Cl 0.92888(9) 1.00133(7) 0.68462(7) 0.0688(2) Uani 1 1 d . . . . .
Cl4 Cl 0.70778(7) 0.93034(7) 0.53887(6) 0.05639(18) Uani 1 1 d . . . . .
S1 S 0.28470(4) 0.33892(3) 0.79684(3) 0.01514(10) Uani 1 1 d . . . . .
O1 O 0.12549(12) 0.40153(10) 0.80617(9) 0.0188(2) Uani 1 1 d . . . . .
O2 O 0.31812(13) 0.21453(10) 0.83506(9) 0.0207(2) Uani 1 1 d . . . . .
O3 O 0.72990(13) 0.71375(11) 0.87014(10) 0.0245(3) Uani 1 1 d . . . . .
O4 O 0.50489(15) 0.87888(11) 0.79641(12) 0.0298(3) Uani 1 1 d . . . . .
N1 N 0.40184(16) 0.40395(12) 0.86541(11) 0.0161(3) Uani 1 1 d . . . . .
N2 N 0.68454(16) 0.22686(13) 0.90534(12) 0.0223(3) Uani 1 1 d . . . . .
C1 C 0.41713(18) 0.52719(13) 0.84691(12) 0.0155(3) Uani 1 1 d . . . . .
C2 C 0.56515(18) 0.55771(14) 0.86842(12) 0.0170(3) Uani 1 1 d . . . . .
H2 H 0.648603 0.496931 0.893838 0.020 Uiso 1 1 calc R U . . .
C3 C 0.58992(18) 0.67564(14) 0.85279(13) 0.0192(3) Uani 1 1 d . . . . .
C4 C 0.4672(2) 0.76557(14) 0.81411(14) 0.0214(3) Uani 1 1 d . . . . .
C5 C 0.32108(19) 0.73514(14) 0.79509(14) 0.0213(3) Uani 1 1 d . . . . .
H5 H 0.237286 0.795944 0.770259 0.026 Uiso 1 1 calc R U . . .
C6 C 0.29498(18) 0.61618(14) 0.81190(13) 0.0185(3) Uani 1 1 d . . . . .
H6 H 0.193779 0.596562 0.799322 0.022 Uiso 1 1 calc R U . . .
C7 C 0.34535(18) 0.35367(14) 0.65568(12) 0.0162(3) Uani 1 1 d . . . . .
C8 C 0.24877(18) 0.42932(14) 0.58212(13) 0.0181(3) Uani 1 1 d . . . . .
H8 H 0.150171 0.472185 0.605898 0.022 Uiso 1 1 calc R U . . .
C9 C 0.30083(19) 0.44048(14) 0.47233(13) 0.0193(3) Uani 1 1 d . . . . .
C10 C 0.4440(2) 0.37806(15) 0.43674(13) 0.0215(3) Uani 1 1 d . . . . .
H10 H 0.477220 0.386616 0.361253 0.026 Uiso 1 1 calc R U . . .
C11 C 0.5386(2) 0.30303(15) 0.51200(14) 0.0229(3) Uani 1 1 d . . . . .
H11 H 0.636920 0.260016 0.487839 0.028 Uiso 1 1 calc R U . . .
C12 C 0.49087(18) 0.29019(14) 0.62250(13) 0.0197(3) Uani 1 1 d . . . . .
H12 H 0.555860 0.239285 0.674397 0.024 Uiso 1 1 calc R U . . .
C13 C 0.86202(19) 0.62295(17) 0.89811(15) 0.0263(4) Uani 1 1 d . . . . .
H13A H 0.954997 0.660734 0.908488 0.032 Uiso 1 1 calc R U . . .
H13B H 0.837305 0.577003 0.966746 0.032 Uiso 1 1 calc R U . . .
H13C H 0.884235 0.568918 0.838232 0.032 Uiso 1 1 calc R U . . .
C14 C 0.3907(3) 0.96511(16) 0.7374(2) 0.0414(5) Uani 1 1 d . . . . .
H14A H 0.427843 1.042855 0.728838 0.050 Uiso 1 1 calc R U . . .
H14B H 0.376642 0.938020 0.664187 0.050 Uiso 1 1 calc R U . . .
H14C H 0.289393 0.973427 0.778751 0.050 Uiso 1 1 calc R U . . .
C15 C 0.6594(2) 0.11744(18) 0.94365(18) 0.0337(4) Uani 1 1 d . . . . .
H15 H 0.553890 0.101208 0.945758 0.040 Uiso 1 1 calc R U . . .
C16 C 0.7779(2) 0.02623(17) 0.98049(18) 0.0348(5) Uani 1 1 d . . . . .
H16 H 0.753004 -0.050253 1.006036 0.042 Uiso 1 1 calc R U . . .
C17 C 0.93396(18) 0.04712(14) 0.97993(13) 0.0194(3) Uani 1 1 d . . . . .
C18 C 0.96052(19) 0.16067(15) 0.93916(15) 0.0229(3) Uani 1 1 d . . . . .
H18 H 1.064671 0.179710 0.936098 0.027 Uiso 1 1 calc R U . . .
C19 C 0.8346(2) 0.24593(15) 0.90300(15) 0.0246(4) Uani 1 1 d . . . . .
H19 H 0.856110 0.322571 0.874863 0.029 Uiso 1 1 calc R U . . .
C20 C 0.8353(2) 0.8831(2) 0.64888(19) 0.0392(5) Uani 1 1 d . . . . .
H1 H 0.481(3) 0.357(2) 0.8792(18) 0.027(5) Uiso 1 1 d . . . . .
H20 H 0.779(3) 0.860(3) 0.713(2) 0.060(8) Uiso 1 1 d . . . . .

loop_
_atom_site_aniso_label
_atom_site_aniso_U_11
_atom_site_aniso_U_22
_atom_site_aniso_U_33
_atom_site_aniso_U_23
_atom_site_aniso_U_13
_atom_site_aniso_U_12
Cl1 0.0230(2) 0.0389(2) 0.0182(2) 0.00587(16) -0.00273(15) -0.00492(17)
Cl2 0.0434(3) 0.0465(3) 0.0704(4) -0.0004(3) -0.0100(3) -0.0036(2)
Cl3 0.0652(4) 0.0735(5) 0.0787(5) -0.0337(4) 0.0102(4) -0.0326(4)
Cl4 0.0381(3) 0.0716(4) 0.0565(4) 0.0132(3) -0.0106(3) -0.0066(3)
S1 0.01292(18) 0.01770(19) 0.01508(18) 0.00145(13) 0.00212(13) -0.00521(13)
O1 0.0129(5) 0.0241(6) 0.0194(5) 0.0003(4) 0.0030(4) -0.0043(4)
O2 0.0190(6) 0.0196(6) 0.0237(6) 0.0032(4) 0.0013(4) -0.0067(4)
O3 0.0174(6) 0.0274(6) 0.0314(6) -0.0078(5) 0.0041(5) -0.0103(5)
O4 0.0278(7) 0.0172(6) 0.0456(8) -0.0063(5) 0.0080(6) -0.0076(5)
N1 0.0145(6) 0.0181(6) 0.0157(6) 0.0025(5) -0.0009(5) -0.0037(5)
N2 0.0185(7) 0.0229(7) 0.0248(7) 0.0069(5) -0.0021(5) -0.0050(5)
C1 0.0173(7) 0.0187(7) 0.0110(7) -0.0017(5) 0.0045(5) -0.0054(6)
C2 0.0146(7) 0.0228(8) 0.0134(7) -0.0020(6) 0.0030(5) -0.0032(6)
C3 0.0173(7) 0.0250(8) 0.0173(7) -0.0067(6) 0.0060(6) -0.0086(6)
C4 0.0228(8) 0.0173(7) 0.0247(8) -0.0057(6) 0.0083(6) -0.0052(6)
C5 0.0182(8) 0.0195(8) 0.0252(8) -0.0025(6) 0.0046(6) -0.0003(6)
C6 0.0157(7) 0.0220(8) 0.0182(7) -0.0017(6) 0.0036(6) -0.0052(6)
C7 0.0156(7) 0.0190(7) 0.0151(7) -0.0018(5) 0.0026(5) -0.0064(6)
C8 0.0139(7) 0.0222(8) 0.0188(7) -0.0020(6) 0.0018(6) -0.0047(6)
C9 0.0186(7) 0.0231(8) 0.0168(7) 0.0011(6) -0.0026(6) -0.0066(6)
C10 0.0231(8) 0.0273(8) 0.0161(7) -0.0046(6) 0.0051(6) -0.0095(6)
C11 0.0202(8) 0.0246(8) 0.0245(8) -0.0063(6) 0.0065(6) -0.0043(6)
C12 0.0168(7) 0.0199(7) 0.0220(8) 0.0001(6) 0.0015(6) -0.0031(6)
C13 0.0153(8) 0.0384(10) 0.0273(9) -0.0077(7) 0.0026(6) -0.0088(7)
C14 0.0358(11) 0.0155(8) 0.0708(15) 0.0012(9) 0.0093(10) -0.0025(7)
C15 0.0177(8) 0.0335(10) 0.0490(12) 0.0195(9) -0.0096(8) -0.0110(7)
C16 0.0204(9) 0.0301(9) 0.0533(12) 0.0233(9) -0.0101(8) -0.0128(7)
C17 0.0167(8) 0.0226(8) 0.0187(7) 0.0050(6) -0.0007(6) -0.0061(6)
C18 0.0150(7) 0.0202(8) 0.0334(9) 0.0025(7) 0.0029(6) -0.0060(6)
C19 0.0208(8) 0.0187(8) 0.0336(9) 0.0050(7) 0.0021(7) -0.0054(6)
C20 0.0285(10) 0.0483(12) 0.0423(12) 0.0035(9) 0.0016(9) -0.0149(9)

loop_
_atom_type_symbol
_atom_type_description
_atom_type_scat_dispersion_real
_atom_type_scat_dispersion_imag
_atom_type_scat_source
C C 0.0033 0.0016
;
International Tables for Crystallography
(Vol. C, Tables 4.2.6.8 and 6.1.1.4)
;
H H 0.0000 0.0000
;
International Tables for Crystallography
(Vol. C, Table 6.1.1.4)
;
O O 0.0106 0.0060
;
International Tables for Crystallography
(Vol. C, Tables 4.2.6.8 and 6.1.1.4)
;
N N 0.0061 0.0033
;
International Tables for Crystallography
(Vol. C, Tables 4.2.6.8 and 6.1.1.4)
;
S S 0.1246 0.1234
;
International Tables for Crystallography
(Vol. C, Tables 4.2.6.8 and 6.1.1.4)
;
Cl Cl 0.1484 0.1585
;
International Tables for Crystallography
(Vol. C, Tables 4.2.6.8 and 6.1.1.4)
;

loop_
_geom_angle_atom_site_label_1
_geom_angle_atom_site_label_2
_geom_angle_atom_site_label_3
_geom_angle
_geom_angle_site_symmetry_1
_geom_angle_site_symmetry_3
_geom_angle_publ_flag
O2 S1 O1 119.10(7) . . ?
O2 S1 N1 104.89(7) . . ?
O1 S1 N1 109.67(7) . . ?
O2 S1 C7 108.36(7) . . ?
O1 S1 C7 107.48(7) . . ?
N1 S1 C7 106.74(7) . . ?
C3 O3 C13 116.84(13) . . ?
C4 O4 C14 115.47(14) . . ?
C1 N1 S1 123.94(11) . . ?
C1 N1 H1 117.4(16) . . ?
S1 N1 H1 108.9(15) . . ?
C15 N2 C19 116.26(15) . . ?
C6 C1 C2 119.67(14) . . ?
C6 C1 N1 123.63(14) . . ?
C2 C1 N1 116.68(14) . . ?
C3 C2 C1 120.38(15) . . ?
C3 C2 H2 119.8 . . ?
C1 C2 H2 119.8 . . ?
O3 C3 C2 124.62(15) . . ?
O3 C3 C4 115.43(14) . . ?
C2 C3 C4 119.94(14) . . ?
O4 C4 C5 124.92(16) . . ?
O4 C4 C3 115.76(15) . . ?
C5 C4 C3 119.31(15) . . ?
C4 C5 C6 120.94(15) . . ?
C4 C5 H5 119.5 . . ?
C6 C5 H5 119.5 . . ?
C1 C6 C5 119.72(15) . . ?
C1 C6 H6 120.1 . . ?
C5 C6 H6 120.1 . . ?
C8 C7 C12 121.99(14) . . ?
C8 C7 S1 119.19(12) . . ?
C12 C7 S1 118.81(12) . . ?
C7 C8 C9 117.82(14) . . ?
C7 C8 H8 121.1 . . ?
C9 C8 H8 121.1 . . ?
C10 C9 C8 121.55(15) . . ?
C10 C9 Cl1 119.85(12) . . ?
C8 C9 Cl1 118.60(12) . . ?
C9 C10 C11 119.52(15) . . ?
C9 C10 H10 120.2 . . ?
C11 C10 H10 120.2 . . ?
C10 C11 C12 120.53(15) . . ?
C10 C11 H11 119.7 . . ?
C12 C11 H11 119.7 . . ?
C11 C12 C7 118.59(15) . . ?
C11 C12 H12 120.7 . . ?
C7 C12 H12 120.7 . . ?
O3 C13 H13A 109.5 . . ?
O3 C13 H13B 109.5 . . ?
H13A C13 H13B 109.5 . . ?
O3 C13 H13C 109.5 . . ?
H13A C13 H13C 109.5 . . ?
H13B C13 H13C 109.5 . . ?
O4 C14 H14A 109.5 . . ?
O4 C14 H14B 109.5 . . ?
H14A C14 H14B 109.5 . . ?
O4 C14 H14C 109.5 . . ?
H14A C14 H14C 109.5 . . ?
H14B C14 H14C 109.5 . . ?
N2 C15 C16 123.90(16) . . ?
N2 C15 H15 118.1 . . ?
C16 C15 H15 118.1 . . ?
C15 C16 C17 119.71(16) . . ?
C15 C16 H16 120.1 . . ?
C17 C16 H16 120.1 . . ?
C18 C17 C16 116.45(15) . . ?
C18 C17 C17 121.47(18) . 2_757 ?
C16 C17 C17 122.07(18) . 2_757 ?
C19 C18 C17 119.74(15) . . ?
C19 C18 H18 120.1 . . ?
C17 C18 H18 120.1 . . ?
N2 C19 C18 123.92(15) . . ?
N2 C19 H19 118.0 . . ?
C18 C19 H19 118.0 . . ?
Cl4 C20 Cl2 110.12(13) . . ?
Cl4 C20 Cl3 110.78(13) . . ?
Cl2 C20 Cl3 110.18(12) . . ?
Cl4 C20 H20 110.7(18) . . ?
Cl2 C20 H20 108.9(17) . . ?
Cl3 C20 H20 106.1(17) . . ?

loop_
_geom_bond_atom_site_label_1
_geom_bond_atom_site_label_2
_geom_bond_distance
_geom_bond_site_symmetry_2
_geom_bond_publ_flag
Cl1 C9 1.7409(16) . ?
Cl2 C20 1.755(2) . ?
Cl3 C20 1.758(2) . ?
Cl4 C20 1.751(2) . ?
S1 O2 1.4329(12) . ?
S1 O1 1.4360(11) . ?
S1 N1 1.6261(13) . ?
S1 C7 1.7723(15) . ?
O3 C3 1.3677(19) . ?
O3 C13 1.431(2) . ?
O4 C4 1.3713(19) . ?
O4 C14 1.433(3) . ?
N1 C1 1.4213(19) . ?
N1 H1 0.80(2) . ?
N2 C15 1.335(2) . ?
N2 C19 1.336(2) . ?
C1 C6 1.383(2) . ?
C1 C2 1.406(2) . ?
C2 C3 1.382(2) . ?
C2 H2 0.9500 . ?
C3 C4 1.405(2) . ?
C4 C5 1.383(2) . ?
C5 C6 1.398(2) . ?
C5 H5 0.9500 . ?
C6 H6 0.9500 . ?
C7 C8 1.385(2) . ?
C7 C12 1.396(2) . ?
C8 C9 1.390(2) . ?
C8 H8 0.9500 . ?
C9 C10 1.385(2) . ?
C10 C11 1.386(3) . ?
C10 H10 0.9500 . ?
C11 C12 1.389(2) . ?
C11 H11 0.9500 . ?
C12 H12 0.9500 . ?
C13 H13A 0.9800 . ?
C13 H13B 0.9800 . ?
C13 H13C 0.9800 . ?
C14 H14A 0.9800 . ?
C14 H14B 0.9800 . ?
C14 H14C 0.9800 . ?
C15 C16 1.384(3) . ?
C15 H15 0.9500 . ?
C16 C17 1.395(2) . ?
C16 H16 0.9500 . ?
C17 C18 1.390(2) . ?
C17 C17 1.491(3) 2_757 ?
C18 C19 1.385(2) . ?
C18 H18 0.9500 . ?
C19 H19 0.9500 . ?
C20 H20 0.94(3) . ?

loop_
_geom_hbond_atom_site_label_D
_geom_hbond_atom_site_label_H
_geom_hbond_atom_site_label_A
_geom_hbond_site_symmetry_D
_geom_hbond_site_symmetry_H
_geom_hbond_site_symmetry_A
_geom_hbond_distance_DA
_geom_hbond_distance_DH
_geom_hbond_distance_HA
_geom_hbond_angle_DHA
_geom_hbond_publ_flag
N1 H1 N2 . . . 2.9111(18) 0.80(2) 2.11(2) 176(2) no

loop_
_geom_torsion_atom_site_label_1
_geom_torsion_atom_site_label_2
_geom_torsion_atom_site_label_3
_geom_torsion_atom_site_label_4
_geom_torsion
_geom_torsion_site_symmetry_1
_geom_torsion_site_symmetry_2
_geom_torsion_site_symmetry_3
_geom_torsion_site_symmetry_4
_geom_torsion_publ_flag
O2 S1 N1 C1 174.78(12) . . . . ?
O1 S1 N1 C1 -56.22(14) . . . . ?
C7 S1 N1 C1 59.92(14) . . . . ?
S1 N1 C1 C6 31.4(2) . . . . ?
S1 N1 C1 C2 -150.01(12) . . . . ?
C6 C1 C2 C3 -1.2(2) . . . . ?
N1 C1 C2 C3 -179.86(13) . . . . ?
C13 O3 C3 C2 5.1(2) . . . . ?
C13 O3 C3 C4 -173.52(14) . . . . ?
C1 C2 C3 O3 -179.17(13) . . . . ?
C1 C2 C3 C4 -0.7(2) . . . . ?
C14 O4 C4 C5 -10.5(2) . . . . ?
C14 O4 C4 C3 168.44(16) . . . . ?
O3 C3 C4 O4 1.5(2) . . . . ?
C2 C3 C4 O4 -177.17(13) . . . . ?
O3 C3 C4 C5 -179.53(14) . . . . ?
C2 C3 C4 C5 1.8(2) . . . . ?
O4 C4 C5 C6 177.73(15) . . . . ?
C3 C4 C5 C6 -1.2(2) . . . . ?
C2 C1 C6 C5 1.9(2) . . . . ?
N1 C1 C6 C5 -179.57(14) . . . . ?
C4 C5 C6 C1 -0.7(2) . . . . ?
O2 S1 C7 C8 137.58(12) . . . . ?
O1 S1 C7 C8 7.66(14) . . . . ?
N1 S1 C7 C8 -109.93(13) . . . . ?
O2 S1 C7 C12 -43.63(14) . . . . ?
O1 S1 C7 C12 -173.55(12) . . . . ?
N1 S1 C7 C12 68.86(14) . . . . ?
C12 C7 C8 C9 0.2(2) . . . . ?
S1 C7 C8 C9 178.96(11) . . . . ?
C7 C8 C9 C10 0.3(2) . . . . ?
C7 C8 C9 Cl1 -179.34(11) . . . . ?
C8 C9 C10 C11 -0.3(2) . . . . ?
Cl1 C9 C10 C11 179.26(12) . . . . ?
C9 C10 C11 C12 0.0(2) . . . . ?
C10 C11 C12 C7 0.5(2) . . . . ?
C8 C7 C12 C11 -0.6(2) . . . . ?
S1 C7 C12 C11 -179.33(12) . . . . ?
C19 N2 C15 C16 0.4(3) . . . . ?
N2 C15 C16 C17 0.8(4) . . . . ?
C15 C16 C17 C18 -1.3(3) . . . . ?
C15 C16 C17 C17 179.1(2) . . . 2_757 ?
C16 C17 C18 C19 0.6(3) . . . . ?
C17 C17 C18 C19 -179.76(19) 2_757 . . . ?
C15 N2 C19 C18 -1.1(3) . . . . ?
C17 C18 C19 N2 0.6(3) . . . . ?
